data_4502945
loop_
_publ_author_name
'Lamann-Glees, Alexandra'
'Ruschewitz, Uwe'

_publ_section_title
;
 Effect of Counteranions in Self-Assembled Silver(I)-Coordination Polymers
 of 4-Aminobenzonitrile
;
_journal_issue 2
_journal_name_full 'Crystal Growth &amp; Design'
_journal_page_first 854
_journal_paper_doi 10.1021/cg201244y
_journal_volume 12
_journal_year 2012
_chemical_formula_moiety 'C14 H12 N4 Ag, N1 O3'
_chemical_formula_sum 'C14 H12 Ag N5 O3'
_chemical_formula_weight 406.16
_chemical_melting_point ?
_chemical_name_common Bis(para-aminobenzonitrile)silver(I)-nitrate
_chemical_name_systematic
;
 ?
;
_space_group_IT_number 14
_symmetry_cell_setting monoclinic
_symmetry_space_group_name_Hall '-P 2yn'
_symmetry_space_group_name_H-M 'P 1 21/n 1'
_atom_sites_solution_hydrogens geom
_atom_sites_solution_primary direct
_atom_sites_solution_secondary difmap
_audit_creation_method SHELXL-97
_cell_angle_alpha 90.00
_cell_angle_beta 90.793(10)
_cell_angle_gamma 90.00
_cell_formula_units_Z 4
_cell_length_a 9.3251(13)
_cell_length_b 9.5489(15)
_cell_length_c 17.906(2)
_cell_measurement_reflns_used 1547
_cell_measurement_temperature 293(2)
_cell_measurement_theta_max 28.2
_cell_measurement_theta_min 1.9
_cell_volume 1594.3(4)
_computing_cell_refinement
;
IPDS program system (Stoe IPDS V2.87, 1996/97)
;
_computing_data_collection
;
IPDS program system (Stoe IPDS V2.87, 1996/97)
;
_computing_data_reduction
;
IPDS program system (Stoe IPDS V2.87, 1996/97)
;
_computing_molecular_graphics 'DIAMOND (Brandenburg, 2001)'
_computing_publication_material 'publCIF (Westrip, 2009)'
_computing_structure_refinement 'SHELXL-97 (Sheldrick, 1997)'
_computing_structure_solution 'SIR92 (Altomare, 1993)'
_diffrn_ambient_temperature 293(2)
_diffrn_measured_fraction_theta_full 0.979
_diffrn_measured_fraction_theta_max 0.979
_diffrn_measurement_device_type 'Stoe IPDS I'
_diffrn_measurement_method '\f scans'
_diffrn_radiation_monochromator graphite
_diffrn_radiation_source 'fine-focus sealed tube'
_diffrn_radiation_type MoK\a
_diffrn_radiation_wavelength 0.71073
_diffrn_reflns_av_R_equivalents 0.0376
_diffrn_reflns_av_sigmaI/netI 0.0344
_diffrn_reflns_limit_h_max 12
_diffrn_reflns_limit_h_min -12
_diffrn_reflns_limit_k_max 12
_diffrn_reflns_limit_k_min -12
_diffrn_reflns_limit_l_max 23
_diffrn_reflns_limit_l_min -23
_diffrn_reflns_number 14650
_diffrn_reflns_theta_full 28.10
_diffrn_reflns_theta_max 28.10
_diffrn_reflns_theta_min 3.05
_diffrn_standards_decay_% 0
_diffrn_standards_interval_time 0
_diffrn_standards_number 0
_exptl_absorpt_coefficient_mu 1.286
_exptl_absorpt_correction_T_max 0.8902
_exptl_absorpt_correction_T_min 0.7406
_exptl_absorpt_correction_type numerical
_exptl_absorpt_process_details
;
(X-RED; Stoe & Cie, 2001; the crystal shape was optimized by
X-SHAPE; Stoe & Cie, 1999)
;
_exptl_crystal_colour light-yellow
_exptl_crystal_density_diffrn 1.692
_exptl_crystal_density_method 'not measured'
_exptl_crystal_description cube
_exptl_crystal_F_000 808
_exptl_crystal_size_max 0.5
_exptl_crystal_size_mid 0.5
_exptl_crystal_size_min 0.3
_refine_diff_density_max 1.185
_refine_diff_density_min -0.635
_refine_diff_density_rms 0.078
_refine_ls_extinction_method none
_refine_ls_goodness_of_fit_ref 1.089
_refine_ls_hydrogen_treatment constr
_refine_ls_matrix_type full
_refine_ls_number_parameters 208
_refine_ls_number_reflns 3813
_refine_ls_number_restraints 0
_refine_ls_restrained_S_all 1.089
_refine_ls_R_factor_all 0.0738
_refine_ls_R_factor_gt 0.0439
_refine_ls_shift/su_max 0.001
_refine_ls_shift/su_mean 0.000
_refine_ls_structure_factor_coef Fsqd
_refine_ls_weighting_details 'calc w=1/[\s^2^(Fo^2^)+(0.0576P)^2^+0.2710P] where P=(Fo^2^+2Fc^2^)/3'
_refine_ls_weighting_scheme calc
_refine_ls_wR_factor_gt 0.1086
_refine_ls_wR_factor_ref 0.1189
_reflns_number_gt 2467
_reflns_number_total 3813
_reflns_threshold_expression >2\s(I)
_cod_data_source_file cg201244y_si_003.cif
_cod_data_source_block alex2
_cod_depositor_comments
;
The following automatic conversions were performed:

'_chemical_melting_point' value 'not measured' was changed to '?' -
the value is undefined or not given.

'_symmetry_cell_setting' value
'Monoclinic' changed to 'monoclinic' according to
/home/saulius/struct/CIF-dictionaries/cif_core.dic dictionary named
'cif_core.dic' version 2.4.1 from 2010-06-29.

Automatic conversion script
Id: cif_fix_values 1715 2011-07-08 13:25:40Z adriana 
;
_cod_original_sg_symbol_H-M P21/n
_cod_database_code 4502945

loop_
_symmetry_equiv_pos_as_xyz
'x, y, z'
'-x+1/2, y+1/2, -z+1/2'
'-x, -y, -z'
'x-1/2, -y-1/2, z-1/2'

loop_
_atom_site_label
_atom_site_type_symbol
_atom_site_fract_x
_atom_site_fract_y
_atom_site_fract_z
_atom_site_U_iso_or_equiv
_atom_site_adp_type
_atom_site_occupancy
_atom_site_symmetry_multiplicity
_atom_site_calc_flag
_atom_site_refinement_flags
Ag01 Ag 0.61049(4) 0.23771(4) 0.228970(17) 0.06193(15) Uani 1 1 d .
N1 N 0.3649(4) 0.2590(4) 0.18287(19) 0.0528(8) Uani 1 1 d .
H1A H 0.3048 0.2179 0.2151 0.063 Uiso 1 1 calc R
H1B H 0.3409 0.3500 0.1791 0.063 Uiso 1 1 calc R
N3 N 0.7880(4) 0.3924(4) 0.19050(19) 0.0592(10) Uani 1 1 d .
H3A H 0.7531 0.4802 0.1926 0.071 Uiso 1 1 calc R
H3B H 0.8625 0.3872 0.2229 0.071 Uiso 1 1 calc R
C3 C 0.2997(4) -0.0075(4) 0.0377(2) 0.0485(9) Uani 1 1 d .
H4 H 0.2704 -0.1003 0.0340 0.058 Uiso 1 1 calc R
C4 C 0.3342(4) 0.0661(4) -0.0263(2) 0.0432(8) Uani 1 1 d .
C11 C 0.9381(4) 0.3161(4) -0.0238(2) 0.0432(8) Uani 1 1 d .
C12 C 1.0027(4) 0.2525(5) 0.0368(2) 0.0586(11) Uani 1 1 d .
H11 H 1.0799 0.1925 0.0299 0.070 Uiso 1 1 calc R
C5 C 0.3813(4) 0.2037(4) -0.0203(2) 0.0466(9) Uani 1 1 d .
H5 H 0.4069 0.2530 -0.0629 0.056 Uiso 1 1 calc R
C6 C 0.3901(4) 0.2671(4) 0.0484(2) 0.0450(8) Uani 1 1 d .
H6 H 0.4220 0.3592 0.0521 0.054 Uiso 1 1 calc R
C9 C 0.7727(5) 0.4282(4) 0.0568(2) 0.0529(10) Uani 1 1 d .
H9 H 0.6939 0.4863 0.0634 0.063 Uiso 1 1 calc R
C1 C 0.3519(4) 0.1947(4) 0.1127(2) 0.0439(8) Uani 1 1 d .
C8 C 0.8388(4) 0.3680(4) 0.1181(2) 0.0474(9) Uani 1 1 d .
C10 C 0.8217(5) 0.4034(4) -0.0143(2) 0.0503(9) Uani 1 1 d .
H10 H 0.7769 0.4450 -0.0554 0.060 Uiso 1 1 calc R
C2 C 0.3085(4) 0.0559(4) 0.1065(2) 0.0484(9) Uani 1 1 d .
H3 H 0.2853 0.0056 0.1491 0.058 Uiso 1 1 calc R
C13 C 0.9533(4) 0.2774(5) 0.1079(2) 0.0604(11) Uani 1 1 d .
H12 H 0.9965 0.2337 0.1488 0.072 Uiso 1 1 calc R
N5 N 0.4365(5) 0.6389(4) 0.1918(2) 0.0633(10) Uani 1 1 d .
O2 O 0.4455(8) 0.7588(5) 0.2087(3) 0.127(2) Uani 1 1 d .
O3 O 0.3188(6) 0.5824(6) 0.2053(3) 0.1226(18) Uani 1 1 d .
O1 O 0.5165(7) 0.5689(6) 0.1598(4) 0.161(3) Uani 1 1 d .
C14 C 0.9956(4) 0.2935(5) -0.0964(2) 0.0514(9) Uani 1 1 d .
C7 C 0.3245(4) 0.0010(4) -0.0983(2) 0.0498(9) Uani 1 1 d .
N4 N 1.0465(5) 0.2765(5) -0.1532(2) 0.0695(11) Uani 1 1 d .
N2 N 0.3176(5) -0.0523(4) -0.1549(2) 0.0642(10) Uani 1 1 d .

loop_
_atom_site_aniso_label
_atom_site_aniso_U_11
_atom_site_aniso_U_22
_atom_site_aniso_U_33
_atom_site_aniso_U_23
_atom_site_aniso_U_13
_atom_site_aniso_U_12
Ag01 0.0682(2) 0.0802(3) 0.03785(17) -0.00452(16) 0.01726(13) -0.00818(18)
N1 0.0541(18) 0.059(2) 0.0449(17) -0.0067(16) 0.0046(14) 0.0008(16)
N3 0.073(2) 0.065(2) 0.0397(18) -0.0082(16) 0.0228(17) -0.0174(18)
C3 0.052(2) 0.042(2) 0.052(2) 0.0027(16) 0.0019(18) -0.0031(16)
C4 0.0412(19) 0.0446(19) 0.044(2) -0.0018(15) 0.0052(16) 0.0072(15)
C11 0.0418(18) 0.053(2) 0.0348(18) -0.0005(15) 0.0085(14) -0.0068(15)
C12 0.0384(17) 0.095(3) 0.043(2) 0.004(2) 0.0097(15) 0.011(2)
C5 0.051(2) 0.048(2) 0.041(2) 0.0048(15) 0.0079(17) 0.0034(15)
C6 0.0492(19) 0.0379(18) 0.048(2) 0.0001(15) 0.0037(15) -0.0012(15)
C9 0.060(2) 0.050(2) 0.049(2) 0.0032(17) 0.0209(19) 0.0063(18)
C1 0.0403(17) 0.052(2) 0.0399(19) -0.0017(16) 0.0037(15) 0.0045(15)
C8 0.053(2) 0.056(2) 0.0337(18) -0.0057(16) 0.0156(16) -0.0162(17)
C10 0.061(2) 0.052(2) 0.039(2) 0.0052(16) 0.0072(17) 0.0032(18)
C2 0.049(2) 0.051(2) 0.045(2) 0.0082(17) 0.0044(17) -0.0053(16)
C13 0.0452(19) 0.099(3) 0.0366(19) 0.008(2) 0.0050(15) 0.004(2)
N5 0.085(3) 0.059(2) 0.046(2) 0.0037(17) 0.0201(19) 0.010(2)
O2 0.192(6) 0.086(4) 0.104(4) -0.012(3) -0.008(4) -0.004(3)
O3 0.108(4) 0.128(4) 0.133(5) -0.010(3) 0.039(3) -0.006(3)
O1 0.195(6) 0.126(4) 0.167(5) 0.048(4) 0.125(5) 0.077(4)
C14 0.050(2) 0.066(2) 0.038(2) -0.0014(17) 0.0063(16) -0.0031(18)
C7 0.050(2) 0.051(2) 0.049(2) -0.0059(18) 0.0055(17) 0.0060(17)
N4 0.072(2) 0.100(3) 0.0365(18) -0.0045(19) 0.0169(17) 0.005(2)
N2 0.078(3) 0.060(2) 0.054(2) -0.0104(18) 0.007(2) 0.0073(18)

loop_
_atom_type_symbol
_atom_type_description
_atom_type_scat_dispersion_real
_atom_type_scat_dispersion_imag
_atom_type_scat_source
C C 0.0033 0.0016 'International Tables Vol C Tables 4.2.6.8 and 6.1.1.4'
H H 0.0000 0.0000 'International Tables Vol C Tables 4.2.6.8 and 6.1.1.4'
N N 0.0061 0.0033 'International Tables Vol C Tables 4.2.6.8 and 6.1.1.4'
O O 0.0106 0.0060 'International Tables Vol C Tables 4.2.6.8 and 6.1.1.4'
Ag Ag -0.8971 1.1015 'International Tables Vol C Tables 4.2.6.8 and 6.1.1.4'

loop_
_geom_angle_atom_site_label_1
_geom_angle_atom_site_label_2
_geom_angle_atom_site_label_3
_geom_angle
_geom_angle_site_symmetry_1
_geom_angle_site_symmetry_3
N4 Ag01 N2 125.82(16) 4_566 3_655
N4 Ag01 N3 121.65(14) 4_566 .
N2 Ag01 N3 95.90(13) 3_655 .
N4 Ag01 N1 93.66(14) 4_566 .
N2 Ag01 N1 98.52(13) 3_655 .
N3 Ag01 N1 121.08(14) . .
C1 N1 Ag01 109.7(2) . .
C1 N1 H1A 109.7 . .
Ag01 N1 H1A 109.7 . .
C1 N1 H1B 109.7 . .
Ag01 N1 H1B 109.7 . .
H1A N1 H1B 108.2 . .
C8 N3 Ag01 114.6(2) . .
C8 N3 H3A 108.6 . .
Ag01 N3 H3A 108.6 . .
C8 N3 H3B 108.6 . .
Ag01 N3 H3B 108.6 . .
H3A N3 H3B 107.6 . .
C2 C3 C4 120.5(4) . .
C2 C3 H4 119.8 . .
C4 C3 H4 119.8 . .
C3 C4 C5 119.4(3) . .
C3 C4 C7 120.7(4) . .
C5 C4 C7 119.8(3) . .
C12 C11 C10 120.3(3) . .
C12 C11 C14 119.1(4) . .
C10 C11 C14 120.5(4) . .
C11 C12 C13 120.3(4) . .
C11 C12 H11 119.9 . .
C13 C12 H11 119.9 . .
C6 C5 C4 120.1(3) . .
C6 C5 H5 119.9 . .
C4 C5 H5 119.9 . .
C5 C6 C1 120.6(3) . .
C5 C6 H6 119.7 . .
C1 C6 H6 119.7 . .
C8 C9 C10 120.9(4) . .
C8 C9 H9 119.5 . .
C10 C9 H9 119.5 . .
C2 C1 C6 119.0(4) . .
C2 C1 N1 120.7(4) . .
C6 C1 N1 120.2(4) . .
C9 C8 C13 119.5(3) . .
C9 C8 N3 120.9(4) . .
C13 C8 N3 119.6(4) . .
C9 C10 C11 119.2(4) . .
C9 C10 H10 120.4 . .
C11 C10 H10 120.4 . .
C3 C2 C1 120.3(4) . .
C3 C2 H3 119.8 . .
C1 C2 H3 119.8 . .
C12 C13 C8 119.7(4) . .
C12 C13 H12 120.1 . .
C8 C13 H12 120.1 . .
O1 N5 O2 129.6(6) . .
O1 N5 O3 114.9(6) . .
O2 N5 O3 115.2(5) . .
N4 C14 C11 177.4(5) . .
N2 C7 C4 179.1(5) . .
C14 N4 Ag01 169.8(4) . 4_665
C7 N2 Ag01 147.1(4) . 3_655

loop_
_geom_bond_atom_site_label_1
_geom_bond_atom_site_label_2
_geom_bond_distance
_geom_bond_site_symmetry_2
Ag01 N4 2.204(3) 4_566
Ag01 N2 2.317(4) 3_655
Ag01 N3 2.330(3) .
Ag01 N1 2.432(4) .
N1 C1 1.402(5) .
N1 H1A 0.9000 .
N1 H1B 0.9000 .
N3 C8 1.406(4) .
N3 H3A 0.9000 .
N3 H3B 0.9000 .
C3 C2 1.374(6) .
C3 C4 1.386(5) .
C3 H4 0.9300 .
C4 C5 1.389(6) .
C4 C7 1.432(5) .
C11 C12 1.376(6) .
C11 C10 1.381(5) .
C11 C14 1.429(5) .
C12 C13 1.380(5) .
C12 H11 0.9300 .
C5 C6 1.372(5) .
C5 H5 0.9300 .
C6 C1 1.393(5) .
C6 H6 0.9300 .
C9 C8 1.378(6) .
C9 C10 1.379(5) .
C9 H9 0.9300 .
C1 C2 1.390(6) .
C8 C13 1.388(6) .
C10 H10 0.9300 .
C2 H3 0.9300 .
C13 H12 0.9300 .
N5 O1 1.160(5) .
N5 O2 1.187(5) .
N5 O3 1.249(6) .
C14 N4 1.140(5) .
C7 N2 1.135(5) .
N4 Ag01 2.204(3) 4_665
N2 Ag01 2.317(4) 3_655
